data_4346070
loop_
_publ_author_name
'Liu, Lin'
'Han, Zheng-Bo'
'Wang, Shi-Ming'
'Yuan, Da-Qiang'
'Ng, Seik Weng'

_publ_section_title
;
 Robust molecular bowl-based metal-organic frameworks with open metal
 sites: size modulation to increase the catalytic activity.
;
_journal_issue 8
_journal_name_full 'Inorganic chemistry'
_journal_page_first 3719
_journal_page_last 3721
_journal_paper_doi 10.1021/acs.inorgchem.5b00185
_journal_volume 54
_journal_year 2015
_chemical_formula_moiety '[Pb4 (C12 H12 O4)4], 4H2 O'
_chemical_formula_sum 'C48 H56 O20 Pb4'
_chemical_formula_weight 1781.68
_space_group_crystal_system tetragonal
_space_group_IT_number 104
_space_group_name_Hall 'P 4 -2n'
_space_group_name_H-M_alt 'P 4 n c'
_atom_sites_solution_hydrogens geom
_audit_creation_method SHELXL-97
_cell_angle_alpha 90
_cell_angle_beta 90
_cell_angle_gamma 90
_cell_formula_units_Z 2
_cell_length_a 20.9045(4)
_cell_length_b 20.9045
_cell_length_c 8.1317(3)
_cell_measurement_reflns_used 6290
_cell_measurement_temperature 100(2)
_cell_measurement_theta_max 27.1600
_cell_measurement_theta_min 2.6630
_cell_volume 3553.54(15)
_computing_structure_refinement 'SHELXL-97 (Sheldrick, 2008)'
_computing_structure_solution 'SHELXS-97 (Sheldrick, 2008)'
_diffrn_ambient_temperature 100(2)
_diffrn_detector_area_resol_mean 10.4041
_diffrn_measured_fraction_theta_full 0.997
_diffrn_measured_fraction_theta_max 0.998
_diffrn_measurement_device_type 'Agilent Technologies SuperNova Dual diffractometer with Atlas detector'
_diffrn_measurement_method '\w scan'
_diffrn_radiation_monochromator Mirror
_diffrn_radiation_source 'SuperNova (Mo) X-ray Source'
_diffrn_radiation_type MoK\a
_diffrn_radiation_wavelength 0.71073
_diffrn_reflns_av_R_equivalents 0.0491
_diffrn_reflns_av_unetI/netI 0.0401
_diffrn_reflns_Laue_measured_fraction_full 0.997
_diffrn_reflns_Laue_measured_fraction_max 0.998
_diffrn_reflns_limit_h_max 26
_diffrn_reflns_limit_h_min -27
_diffrn_reflns_limit_k_max 27
_diffrn_reflns_limit_k_min -18
_diffrn_reflns_limit_l_max 10
_diffrn_reflns_limit_l_min -10
_diffrn_reflns_number 18702
_diffrn_reflns_point_group_measured_fraction_full 0.996
_diffrn_reflns_point_group_measured_fraction_max 0.995
_diffrn_reflns_theta_full 25.242
_diffrn_reflns_theta_max 27.562
_diffrn_reflns_theta_min 2.756
_diffrn_standards_decay_% 0
_diffrn_standards_interval_count 0
_diffrn_standards_interval_time 0
_diffrn_standards_number 0
_exptl_absorpt_coefficient_mu 9.502
_exptl_absorpt_correction_T_max 1.00000
_exptl_absorpt_correction_T_min 0.31098
_exptl_absorpt_correction_type multi-scan
_exptl_absorpt_process_details 'CrysAlis PRO (Agilent, 2014)'
_exptl_crystal_colour colorless
_exptl_crystal_density_diffrn 1.665
_exptl_crystal_description prism
_exptl_crystal_F_000 1664
_exptl_crystal_size_max 0.300
_exptl_crystal_size_mid 0.250
_exptl_crystal_size_min 0.200
_refine_diff_density_max 1.128
_refine_diff_density_min -1.273
_refine_diff_density_rms 0.141
_refine_ls_abs_structure_details '1892 Friedel pairs'
_refine_ls_abs_structure_Flack -0.013(8)
_refine_ls_goodness_of_fit_ref 1.052
_refine_ls_hydrogen_treatment constr
_refine_ls_matrix_type full
_refine_ls_number_parameters 151
_refine_ls_number_reflns 4098
_refine_ls_number_restraints 17
_refine_ls_restrained_S_all 1.102
_refine_ls_R_factor_all 0.0402
_refine_ls_R_factor_gt 0.0342
_refine_ls_shift/su_max 0.001
_refine_ls_shift/su_mean 0.001
_refine_ls_structure_factor_coef Fsqd
_refine_ls_weighting_details
;
 w=1/[\s^2^(Fo^2^)+(0.0393P)^2^+0.7969P]
 where P=(Fo^2^+2Fc^2^)/3
;
_refine_ls_weighting_scheme calc
_refine_ls_wR_factor_gt 0.0783
_refine_ls_wR_factor_ref 0.0813
_reflns_Friedel_coverage 0.858
_reflns_Friedel_fraction_full 0.996
_reflns_Friedel_fraction_max 0.991
_reflns_number_gt 3711
_reflns_number_total 4098
_reflns_threshold_expression 'I > 2\s(I)'
_cod_data_source_file ic5b00185_si_002.cif
_cod_data_source_block 2
_cod_database_code 4346070
_shelx_estimated_absorpt_t_min 0.163
_shelx_estimated_absorpt_t_max 0.252

loop_
_space_group_symop_operation_xyz
'x, y, z'
'-x, -y, z'
'-y, x, z'
'y, -x, z'
'x+1/2, -y+1/2, z+1/2'
'-x+1/2, y+1/2, z+1/2'
'-y+1/2, -x+1/2, z+1/2'
'y+1/2, x+1/2, z+1/2'

loop_
_atom_site_label
_atom_site_type_symbol
_atom_site_fract_x
_atom_site_fract_y
_atom_site_fract_z
_atom_site_U_iso_or_equiv
_atom_site_adp_type
_atom_site_occupancy
_atom_site_site_symmetry_order
_atom_site_calc_flag
_atom_site_refinement_flags_posn
_atom_site_refinement_flags_adp
_atom_site_refinement_flags_occupancy
_atom_site_disorder_assembly
_atom_site_disorder_group
Pb1 Pb 0.73569(15) 0.27861(14) 0.5039(2) 0.0224(4) Uani 0.5 1 d . . P A 1
Pb1' Pb 0.74325(15) 0.26803(14) 0.4675(3) 0.0290(5) Uani 0.5 1 d . . P A 2
O1 O 0.7795(3) 0.3373(3) 0.2312(8) 0.0379(15) Uani 1 1 d D . . . .
O2 O 0.7368(3) 0.3894(3) 0.4402(7) 0.0403(16) Uani 1 1 d D . . . .
O3 O 0.7213(3) 0.6272(3) 0.4166(7) 0.0356(15) Uani 1 1 d D . . . .
O4 O 0.7794(3) 0.6794(3) 0.2329(8) 0.0396(16) Uani 1 1 d D . . . .
C1 C 0.7650(4) 0.3888(3) 0.3010(9) 0.0247(17) Uani 1 1 d D . . . .
C2 C 0.7804(2) 0.45068(16) 0.2156(6) 0.0216(16) Uani 1 1 d DG . . . .
C3 C 0.8139(2) 0.45098(15) 0.0680(5) 0.0237(16) Uani 1 1 d G . . . .
H3 H 0.8269 0.4118 0.0193 0.028 Uiso 1 1 calc R U . . .
C4 C 0.8284(2) 0.50865(19) -0.0085(5) 0.0263(15) Uani 1 1 d DG . . . .
C5 C 0.8094(2) 0.56604(15) 0.0627(6) 0.0276(17) Uani 1 1 d G . . . .
H5 H 0.8193 0.6055 0.0104 0.033 Uiso 1 1 calc R U . . .
C6 C 0.7758(2) 0.56575(17) 0.2103(6) 0.0228(16) Uani 1 1 d DG . . . .
C7 C 0.7613(2) 0.5081(2) 0.2867(5) 0.0206(16) Uani 1 1 d G . . . .
H7 H 0.7384 0.5079 0.3876 0.025 Uiso 1 1 calc R U . . .
C8 C 0.7573(4) 0.6278(3) 0.2911(9) 0.0276(18) Uani 1 1 d D . . . .
C9 C 0.8627(4) 0.5108(3) -0.1732(8) 0.032(2) Uani 1 1 d D . . . .
C10 C 0.8809(5) 0.4470(3) -0.2296(10) 0.054(3) Uani 1 1 d D . . . .
H10A H 0.8425 0.4206 -0.2424 0.081 Uiso 1 1 calc R U . . .
H10B H 0.9095 0.4272 -0.1486 0.081 Uiso 1 1 calc R U . . .
H10C H 0.9030 0.4504 -0.3355 0.081 Uiso 1 1 calc R U . . .
C11 C 0.8205(4) 0.5405(4) -0.2976(9) 0.040(2) Uani 1 1 d D . . . .
H11A H 0.7819 0.5145 -0.3109 0.060 Uiso 1 1 calc R U . . .
H11B H 0.8432 0.5431 -0.4029 0.060 Uiso 1 1 calc R U . . .
H11C H 0.8086 0.5836 -0.2615 0.060 Uiso 1 1 calc R U . . .
C12 C 0.9210(4) 0.5502(4) -0.1557(9) 0.043(2) Uani 1 1 d D . . . .
H12A H 0.9437 0.5516 -0.2610 0.064 Uiso 1 1 calc R U . . .
H12B H 0.9488 0.5314 -0.0717 0.064 Uiso 1 1 calc R U . . .
H12C H 0.9090 0.5937 -0.1228 0.064 Uiso 1 1 calc R U . . .

loop_
_atom_site_aniso_label
_atom_site_aniso_U_11
_atom_site_aniso_U_22
_atom_site_aniso_U_33
_atom_site_aniso_U_23
_atom_site_aniso_U_13
_atom_site_aniso_U_12
Pb1 0.0267(6) 0.0267(7) 0.0137(11) 0.0014(7) -0.0016(6) -0.0034(4)
Pb1' 0.0337(10) 0.0360(11) 0.0173(11) 0.0106(7) -0.0089(8) -0.0146(8)
O1 0.056(4) 0.024(3) 0.034(3) -0.006(3) 0.009(3) -0.012(3)
O2 0.056(4) 0.031(3) 0.034(4) -0.002(3) 0.012(3) -0.002(3)
O3 0.038(3) 0.034(3) 0.035(3) -0.004(3) 0.010(3) 0.006(3)
O4 0.059(4) 0.020(3) 0.040(3) 0.000(3) 0.006(3) 0.013(3)
C1 0.031(4) 0.020(4) 0.024(4) 0.002(3) -0.001(3) -0.004(3)
C2 0.029(4) 0.021(4) 0.014(4) 0.001(3) -0.005(3) 0.000(3)
C3 0.029(4) 0.025(4) 0.017(3) 0.003(3) -0.006(3) 0.000(3)
C4 0.041(4) 0.028(3) 0.010(3) 0.004(4) 0.000(4) 0.006(3)
C5 0.037(4) 0.027(4) 0.019(4) 0.004(3) -0.005(3) 0.006(4)
C6 0.021(4) 0.023(4) 0.024(4) 0.001(3) -0.011(3) 0.006(3)
C7 0.021(4) 0.029(4) 0.012(3) 0.007(3) 0.000(3) 0.001(3)
C8 0.036(5) 0.023(4) 0.024(4) 0.001(4) -0.002(4) 0.012(4)
C9 0.054(6) 0.029(4) 0.014(4) 0.000(3) 0.006(4) -0.002(4)
C10 0.100(9) 0.038(5) 0.023(4) -0.005(4) 0.022(5) -0.015(6)
C11 0.057(6) 0.047(5) 0.015(4) 0.003(4) -0.002(4) -0.011(5)
C12 0.071(7) 0.043(5) 0.015(4) 0.003(4) 0.004(4) 0.009(5)

loop_
_atom_type_symbol
_atom_type_description
_atom_type_scat_dispersion_real
_atom_type_scat_dispersion_imag
_atom_type_scat_source
C C 0.0033 0.0016 'International Tables Vol C Tables 4.2.6.8 and 6.1.1.4'
H H 0.0000 0.0000 'International Tables Vol C Tables 4.2.6.8 and 6.1.1.4'
O O 0.0106 0.0060 'International Tables Vol C Tables 4.2.6.8 and 6.1.1.4'
Pb Pb -3.3944 10.1111 'International Tables Vol C Tables 4.2.6.8 and 6.1.1.4'

loop_
_geom_angle_atom_site_label_1
_geom_angle_atom_site_label_2
_geom_angle_atom_site_label_3
_geom_angle
_geom_angle_site_symmetry_1
_geom_angle_site_symmetry_3
O2 Pb1 O3 86.7(2) . 4_565
O2 Pb1 O1 51.16(19) . .
O3 Pb1 O1 94.5(2) 4_565 .
O2 Pb1 O4 150.2(2) . 6_645
O3 Pb1 O4 95.3(2) 4_565 6_645
O1 Pb1 O4 157.1(2) . 6_645
O2 Pb1 O1 97.5(2) . 8_545
O3 Pb1 O1 156.3(2) 4_565 8_545
O1 Pb1 O1 106.3(2) . 8_545
O4 Pb1 O1 69.7(2) 6_645 8_545
O3 Pb1' O1 96.6(2) 4_565 .
O3 Pb1' O4 52.49(19) 4_565 4_565
O1 Pb1' O4 79.0(2) . 4_565
O3 Pb1' O2 81.0(2) 4_565 .
O1 Pb1' O2 51.58(19) . .
O4 Pb1' O2 107.2(2) 4_565 .
C1 O1 Pb1' 94.4(4) . .
C1 O1 Pb1 86.4(4) . .
C1 O2 Pb1 100.9(4) . .
C1 O2 Pb1' 92.5(4) . .
C8 O3 Pb1 103.3(5) . 3_655
C8 O3 Pb1' 94.1(5) . 3_655
C8 O4 Pb1' 91.4(5) . 3_655
O1 C1 O2 121.4(7) . .
O1 C1 C2 118.6(6) . .
O2 C1 C2 120.0(6) . .
C3 C2 C7 120.0 . .
C3 C2 C1 120.7(4) . .
C7 C2 C1 119.3(4) . .
C4 C3 C2 120.0 . .
C4 C3 H3 120.0 . .
C2 C3 H3 120.0 . .
C3 C4 C5 120.0 . .
C3 C4 C9 121.5(4) . .
C5 C4 C9 118.4(4) . .
C4 C5 C6 120.0 . .
C4 C5 H5 120.0 . .
C6 C5 H5 120.0 . .
C7 C6 C5 120.0 . .
C7 C6 C8 119.7(4) . .
C5 C6 C8 120.2(4) . .
C6 C7 C2 120.0 . .
C6 C7 H7 120.0 . .
C2 C7 H7 120.0 . .
O4 C8 O3 121.8(7) . .
O4 C8 C6 118.5(6) . .
O3 C8 C6 119.7(6) . .
C10 C9 C12 108.9(7) . .
C10 C9 C11 108.9(6) . .
C12 C9 C11 108.9(6) . .
C10 C9 C4 111.9(6) . .
C12 C9 C4 108.7(6) . .
C11 C9 C4 109.5(6) . .
C9 C10 H10A 109.5 . .
C9 C10 H10B 109.5 . .
H10A C10 H10B 109.5 . .
C9 C10 H10C 109.5 . .
H10A C10 H10C 109.5 . .
H10B C10 H10C 109.5 . .
C9 C11 H11A 109.5 . .
C9 C11 H11B 109.5 . .
H11A C11 H11B 109.5 . .
C9 C11 H11C 109.5 . .
H11A C11 H11C 109.5 . .
H11B C11 H11C 109.5 . .
C9 C12 H12A 109.5 . .
C9 C12 H12B 109.5 . .
H12A C12 H12B 109.5 . .
C9 C12 H12C 109.5 . .
H12A C12 H12C 109.5 . .
H12B C12 H12C 109.5 . .

loop_
_geom_bond_atom_site_label_1
_geom_bond_atom_site_label_2
_geom_bond_distance
_geom_bond_site_symmetry_2
Pb1 O1 2.694(7) .
Pb1 O1 2.816(6) 8_545
Pb1 O2 2.373(7) .
Pb1 O3 2.376(7) 4_565
Pb1 O4 2.805(7) 6_645
Pb1' O1 2.522(7) .
Pb1' O3 2.471(7) 4_565
Pb1' O2 2.550(7) .
Pb1' O4 2.530(7) 4_565
O1 C1 1.254(8) .
O2 C1 1.277(8) .
O3 C8 1.268(8) .
O3 Pb1 2.376(7) 3_655
O3 Pb1' 2.471(7) 3_655
O4 C8 1.264(8) .
O4 Pb1' 2.530(7) 3_655
C1 C2 1.504(7) .
C2 C3 1.3900 .
C2 C7 1.3900 .
C3 C4 1.3900 .
C3 H3 0.9500 .
C4 C5 1.3900 .
C4 C9 1.519(7) .
C5 C6 1.3900 .
C5 H5 0.9500 .
C6 C7 1.3900 .
C6 C8 1.506(7) .
C7 H7 0.9500 .
C9 C10 1.462(8) .
C9 C12 1.477(9) .
C9 C11 1.478(8) .
C10 H10A 0.9800 .
C10 H10B 0.9800 .
C10 H10C 0.9800 .
C11 H11A 0.9800 .
C11 H11B 0.9800 .
C11 H11C 0.9800 .
C12 H12A 0.9800 .
C12 H12B 0.9800 .
C12 H12C 0.9800 .

loop_
_geom_torsion_atom_site_label_1
_geom_torsion_atom_site_label_2
_geom_torsion_atom_site_label_3
_geom_torsion_atom_site_label_4
_geom_torsion
_geom_torsion_site_symmetry_1
Pb1' O1 C1 O2 -4.7(8) .
Pb1 O1 C1 O2 -4.4(8) .
Pb1' O1 C1 C2 176.5(6) .
Pb1 O1 C1 C2 176.8(6) .
Pb1 O2 C1 O1 5.1(9) .
Pb1' O2 C1 O1 4.7(8) .
Pb1 O2 C1 C2 -176.2(5) .
Pb1' O2 C1 C2 -176.6(6) .
O1 C1 C2 C3 -4.4(9) .
O2 C1 C2 C3 176.8(6) .
O1 C1 C2 C7 176.3(6) .
O2 C1 C2 C7 -2.5(9) .
C7 C2 C3 C4 0.0 .
C1 C2 C3 C4 -179.2(5) .
C2 C3 C4 C5 0.0 .
C2 C3 C4 C9 -177.6(5) .
C3 C4 C5 C6 0.0 .
C9 C4 C5 C6 177.7(5) .
C4 C5 C6 C7 0.0 .
C4 C5 C6 C8 177.7(5) .
C5 C6 C7 C2 0.0 .
C8 C6 C7 C2 -177.7(5) .
C3 C2 C7 C6 0.0 .
C1 C2 C7 C6 179.3(5) .
Pb1' O4 C8 O3 4.9(8) 3_655
Pb1' O4 C8 C6 -173.6(6) 3_655
Pb1 O3 C8 O4 -5.7(9) 3_655
Pb1' O3 C8 O4 -5.1(9) 3_655
Pb1 O3 C8 C6 172.9(5) 3_655
Pb1' O3 C8 C6 173.4(6) 3_655
C7 C6 C8 O4 169.2(6) .
C5 C6 C8 O4 -8.5(9) .
C7 C6 C8 O3 -9.3(9) .
C5 C6 C8 O3 173.0(6) .
C3 C4 C9 C10 -3.8(8) .
C5 C4 C9 C10 178.6(6) .
C3 C4 C9 C12 -124.1(5) .
C5 C4 C9 C12 58.3(7) .
C3 C4 C9 C11 117.1(6) .
C5 C4 C9 C11 -60.6(7) .

loop_
_platon_squeeze_void_nr
_platon_squeeze_void_average_x
_platon_squeeze_void_average_y
_platon_squeeze_void_average_z
_platon_squeeze_void_volume
_platon_squeeze_void_count_electrons
_platon_squeeze_void_content
1 0.000 0.000 0.022 635 115 ' '
2 0.500 0.500 -0.077 635 115 ' '
